data_2011985
loop_
_publ_author_name
'Low, John N.'
'Arranz, Paloma'
'Cobo, Justo'
'Fontecha, M. Angeles'
'Godino, M. Luz'
'L\'opez, Rafael'
'Glidewell, Christopher'

_publ_section_title
;[<i>N</i>-(6-Amino-3,4-dihydro-3-methyl-5-nitroso-4-oxopyrimidin-2-yl)glycylglycinato]aquapotassium,
 a three-dimensional coordination polymer
;
_journal_issue 5
_journal_name_full 'Acta Crystallographica Section C'
_journal_page_first 534
_journal_page_last 537
_journal_paper_doi 10.1107/S0108270101002670
_journal_volume 57
_journal_year 2001
_chemical_formula_iupac 'K 1+, C9 H11 N6 O5 1-, H2 O1'
_chemical_formula_moiety 'K 1+, C9 H11 N6 O5 1-, H2 O1'
_chemical_formula_sum 'C9 H13 K N6 O6'
_chemical_formula_weight 340.35
_chemical_name_systematic
;
Aqua-[N-(6-amino-3,4-dihydro-3-methyl-5-nitroso-4-oxopyrimidin-2-yl)glycyl-
glycinato]potassium
;
_space_group_IT_number 2
_symmetry_cell_setting triclinic
_symmetry_space_group_name_Hall '-P 1'
_symmetry_space_group_name_H-M 'P -1'
_cell_angle_alpha 80.3701(17)
_cell_angle_beta 76.0568(18)
_cell_angle_gamma 68.6413(14)
_cell_formula_units_Z 2
_cell_length_a 7.4440(4)
_cell_length_b 7.4642(4)
_cell_length_c 13.5136(6)
_cell_measurement_reflns_used 3476
_cell_measurement_temperature 150(2)
_cell_measurement_theta_max 28.80
_cell_measurement_theta_min 2.94
_cell_volume 676.06(6)
_computing_cell_refinement 'DENZO-SMN (Otwinowski & Minor, 1997)'
_computing_data_collection 'KappaCCD Server Software (Nonius, 1997)'
_computing_data_reduction DENZO-SMN
_computing_molecular_graphics 'PLATON (Spek, 2000)'
_computing_publication_material 'SHELXL97 and PRPKAPPA (Ferguson,  1999)'
_computing_structure_refinement 'SHELXL97 (Sheldrick, 1997)'
_computing_structure_solution 'SHELXS97 (Sheldrick, 1997)'
_diffrn_ambient_temperature 150.00
_diffrn_measured_fraction_theta_full .988
_diffrn_measured_fraction_theta_max .988
_diffrn_measurement_device_type KappaCCD
_diffrn_measurement_method '\f scans, and \w scans with \koffsets'
_diffrn_radiation_monochromator graphite
_diffrn_radiation_source 'fine-focus sealed X-ray tube'
_diffrn_radiation_type 'Mo K\a'
_diffrn_radiation_wavelength .71073
_diffrn_reflns_av_R_equivalents .033
_diffrn_reflns_av_sigmaI/netI .0658
_diffrn_reflns_limit_h_max 10
_diffrn_reflns_limit_h_min -10
_diffrn_reflns_limit_k_max 9
_diffrn_reflns_limit_k_min -9
_diffrn_reflns_limit_l_max 18
_diffrn_reflns_limit_l_min -18
_diffrn_reflns_number 7466
_diffrn_reflns_theta_full 28.80
_diffrn_reflns_theta_max 28.80
_diffrn_reflns_theta_min 2.94
_exptl_absorpt_coefficient_mu .436
_exptl_absorpt_correction_T_max .959
_exptl_absorpt_correction_T_min .926
_exptl_absorpt_correction_type multi-scan
_exptl_absorpt_process_details '(DENZO-SMN; Otwinowski & Minor, 1997)'
_exptl_crystal_colour pink
_exptl_crystal_density_diffrn 1.672
_exptl_crystal_density_method 'not measured'
_exptl_crystal_description lath
_exptl_crystal_F_000 352
_exptl_crystal_size_max .25
_exptl_crystal_size_mid .10
_exptl_crystal_size_min .10
_refine_diff_density_max .327
_refine_diff_density_min -.524
_refine_ls_extinction_method none
_refine_ls_goodness_of_fit_ref 1.072
_refine_ls_hydrogen_treatment constr
_refine_ls_matrix_type full
_refine_ls_number_parameters 205
_refine_ls_number_reflns 3476
_refine_ls_number_restraints 0
_refine_ls_restrained_S_all 1.072
_refine_ls_R_factor_all .067
_refine_ls_R_factor_gt .045
_refine_ls_shift/su_max <0.001
_refine_ls_shift/su_mean <0.001
_refine_ls_structure_factor_coef Fsqd
_refine_ls_weighting_details 'w = 1/[\s^2^(Fo^2^)+(0.0408P)^2^+0.2155P] where P = (Fo^2^+2Fc^2^)/3'
_refine_ls_weighting_scheme calc
_refine_ls_wR_factor_ref .113
_reflns_number_gt 2696
_reflns_number_total 3476
_reflns_threshold_expression >2\s(I)
_cod_data_source_file na1505.cif
_cod_data_source_block 1
_cod_database_code 2011985

loop_
_symmetry_equiv_pos_as_xyz
'x, y, z'
'-x, -y, -z'

loop_
_atom_site_label
_atom_site_fract_x
_atom_site_fract_y
_atom_site_fract_z
_atom_site_U_iso_or_equiv
_atom_site_adp_type
_atom_site_calc_flag
_atom_site_refinement_flags
_atom_site_occupancy
_atom_site_disorder_assembly
_atom_site_disorder_group
_atom_site_type_symbol
K1 1.35730(6) .24999(6) -.06058(3) .02045(13) Uani d . 1 . . K
N1 .2457(2) .3359(2) .43876(11) .0168(3) Uani d . 1 . . N
C2 .2319(2) .5041(3) .38451(13) .0157(4) Uani d . 1 A . C
N21 .2248(2) .5183(2) .28576(11) .0175(3) Uani d . 1 . . N
C21 .2386(3) .3550(3) .23481(14) .0196(4) Uani d . 1 . . C
C22 .4473(3) .2264(3) .19265(13) .0183(4) Uani d . 1 . . C
O21 .4700(2) .1091(2) .13264(10) .0250(3) Uani d . 1 . . O
N22 .5940(2) .2448(2) .22522(12) .0218(4) Uani d . 1 . . N
C23 .7993(3) .1396(3) .18559(14) .0219(4) Uani d . 1 . . C
C24 .8891(3) .2311(3) .08511(15) .0212(4) Uani d . 1 . . C
O22 .7807(2) .3765(2) .04093(10) .0280(3) Uani d . 1 . . O
O23 1.0686(2) .1468(2) .05549(12) .0360(4) Uani d . 1 . . O
N3 .2248(2) .6676(2) .42268(11) .0156(3) Uani d . 1 . . N
C3 .2013(3) .8505(3) .35773(14) .0196(5) Uani d P .954(4) A 1 C
C4 .2459(3) .6609(3) .52374(13) .0169(4) Uani d . 1 A . C
O4 .2436(2) .8059(2) .55578(10) .0259(3) Uani d . 1 . . O
C5 .2701(3) .4767(3) .58298(13) .0162(4) Uani d . 1 . . C
N5 .2991(2) .4732(2) .67826(11) .0218(4) Uani d . 1 A . N
O5 .3161(2) .3169(2) .73694(10) .0275(3) Uani d . 1 . . O
C6 .2661(3) .3187(3) .53642(13) .0159(4) Uani d . 1 A . C
N6 .2870(2) .1496(2) .58922(12) .0225(4) Uani d . 1 . . N
O1 1.7493(2) .2210(2) -.12149(10) .0260(3) Uani d . 1 . . O
C41 .260(6) .950(6) .476(3) .020 Uiso d P .046(4) A 2 C
H21 .2114 .6306 .2499 .021 Uiso calc R 1 . . H
H21A .1668 .4052 .1776 .024 Uiso calc R 1 . . H
H21B .1711 .2746 .2840 .024 Uiso calc R 1 . . H
H22 .5657 .3238 .2727 .026 Uiso calc R 1 . . H
H23A .8114 .0073 .1750 .026 Uiso calc R 1 . . H
H23B .8768 .1284 .2379 .026 Uiso calc R 1 . . H
H3A .3179 .8359 .3031 .029 Uiso calc PR .954(4) A 1 H
H3B .1857 .9529 .3993 .029 Uiso calc PR .954(4) A 1 H
H3C .0846 .8847 .3275 .029 Uiso calc PR .954(4) A 1 H
H6A .2873 .0521 .5604 .027 Uiso calc R 1 A . H
H6B .3007 .1341 .6533 .027 Uiso calc R 1 . . H
H1A 1.7660 .2752 -.0782 .031 Uiso d . 1 . . H
H1B 1.7957 .1035 -.1101 .031 Uiso d . 1 . . H
H41A .1654 1.0757 .4962 .030 Uiso calc PR .046(4) A 2 H
H41B .2319 .9205 .4143 .030 Uiso calc PR .046(4) A 2 H
H41C .3936 .9553 .4610 .030 Uiso calc PR .046(4) A 2 H

loop_
_atom_site_aniso_label
_atom_site_aniso_U_11
_atom_site_aniso_U_22
_atom_site_aniso_U_33
_atom_site_aniso_U_12
_atom_site_aniso_U_13
_atom_site_aniso_U_23
K1 .0261(2) .0163(2) .0163(2) -.00537(17) -.00243(17) -.00119(15)
N1 .0208(8) .0132(8) .0159(7) -.0056(6) -.0034(6) -.0008(6)
C2 .0135(8) .0155(9) .0168(9) -.0038(7) -.0009(7) -.0035(7)
N21 .0223(8) .0150(8) .0139(7) -.0048(6) -.0036(6) -.0014(6)
C21 .0233(10) .0203(10) .0170(9) -.0070(8) -.0058(8) -.0045(7)
C22 .0259(10) .0152(9) .0138(8) -.0067(8) -.0050(8) .0002(7)
O21 .0318(8) .0200(7) .0245(7) -.0055(6) -.0090(6) -.0082(6)
N22 .0211(8) .0248(9) .0192(8) -.0059(7) -.0024(7) -.0081(7)
C23 .0217(10) .0196(10) .0221(10) -.0040(8) -.0058(8) -.0007(8)
C24 .0239(10) .0152(10) .0250(10) -.0065(8) -.0061(8) -.0013(7)
O22 .0379(8) .0153(7) .0256(7) -.0030(6) -.0087(6) .0018(6)
O23 .0233(8) .0301(9) .0443(9) -.0067(7) .0013(7) .0076(7)
N3 .0194(8) .0121(8) .0141(7) -.0051(6) -.0020(6) -.0007(6)
C3 .0294(11) .0105(10) .0169(9) -.0050(8) -.0055(8) .0013(7)
C4 .0170(9) .0155(9) .0179(9) -.0062(7) -.0004(7) -.0040(7)
O4 .0425(9) .0172(7) .0222(7) -.0139(6) -.0076(6) -.0027(5)
C5 .0190(9) .0145(9) .0158(8) -.0061(7) -.0037(7) -.0013(7)
N5 .0296(9) .0180(9) .0182(8) -.0085(7) -.0058(7) .0004(6)
O5 .0442(9) .0211(8) .0195(7) -.0129(7) -.0112(6) .0035(6)
C6 .0167(9) .0145(9) .0168(8) -.0065(7) -.0017(7) -.0013(7)
N6 .0373(10) .0157(8) .0185(8) -.0127(7) -.0089(7) .0012(6)
O1 .0340(8) .0218(8) .0203(7) -.0072(7) -.0083(6) .0025(6)

loop_
_atom_type_symbol
_atom_type_description
_atom_type_scat_dispersion_real
_atom_type_scat_dispersion_imag
_atom_type_scat_source
C C .0033 .0016 'International Tables Vol C Tables 4.2.6.8 and 6.1.1.4'
H H .0000 .0000 'International Tables Vol C Tables 4.2.6.8 and 6.1.1.4'
K K .2009 .2494 'International Tables Vol C Tables 4.2.6.8 and 6.1.1.4'
N N .0061 .0033 'International Tables Vol C Tables 4.2.6.8 and 6.1.1.4'
O O .0106 .0060 'International Tables Vol C Tables 4.2.6.8 and 6.1.1.4'

loop_
_geom_angle_atom_site_label_1
_geom_angle_atom_site_label_2
_geom_angle_atom_site_label_3
_geom_angle_site_symmetry_1
_geom_angle_site_symmetry_3
_geom_angle
_geom_angle_publ_flag
O23 K1 O5 . 1_654 110.50(5) y
O23 K1 O21 . 1_655 74.09(5) y
O23 K1 O21 . 2_755 90.62(5) y
O23 K1 O22 . 2_765 100.40(5) y
O21 K1 O5 2_755 1_654 76.04(4) y
O22 K1 O5 2_765 1_654 90.89(4) y
O21 K1 O21 1_655 2_755 92.51(4) y
O21 K1 O22 1_655 2_765 99.81(4) y
O5 K1 O1 1_654 . 90.22(4) y
O21 K1 O1 1_655 . 82.27(4) y
O21 K1 O1 2_755 . 77.49(4) y
O22 K1 O1 2_765 . 96.14(5) y
O23 K1 O1 . . 153.06(5) y
O5 K1 O21 1_654 1_655 167.50(4) y
O22 K1 O21 2_765 2_755 165.30(4) y
K1 O21 K1 1_455 2_755 87.49(4) y
C2 N1 C6 . . 117.97(16) no
N1 C2 N21 . . 118.25(16) no
N1 C2 N3 . . 124.78(16) no
N21 C2 N3 . . 116.97(16) no
C2 N21 C21 . . 122.63(16) no
C2 N21 H21 . . 118.7 no
C21 N21 H21 . . 118.7 no
N21 C21 C22 . . 115.29(16) no
N21 C21 H21A . . 108.5 no
C22 C21 H21A . . 108.5 no
N21 C21 H21B . . 108.5 no
C22 C21 H21B . . 108.5 no
H21A C21 H21B . . 107.5 no
O21 C22 N22 . . 123.83(17) no
O21 C22 C21 . . 118.51(17) no
N22 C22 C21 . . 117.64(15) no
C22 O21 K1 . 2_755 152.27(13) no
C22 O21 K1 . 1_455 118.67(12) no
C22 N22 C23 . . 122.60(16) no
C22 N22 H22 . . 118.7 no
C23 N22 H22 . . 118.7 no
N22 C23 C24 . . 114.80(16) no
N22 C23 H23A . . 108.6 no
C24 C23 H23A . . 108.6 no
N22 C23 H23B . . 108.6 no
C24 C23 H23B . . 108.6 no
H23A C23 H23B . . 107.5 no
O23 C24 O22 . . 126.76(19) no
O23 C24 C23 . . 114.19(17) no
O22 C24 C23 . . 119.04(17) no
C24 O22 K1 . 2_765 135.26(13) no
C24 O23 K1 . . 134.77(13) no
C2 N3 C4 . . 120.47(15) no
C2 N3 C3 . . 121.00(15) no
C4 N3 C3 . . 118.50(15) no
N3 C3 H3A . . 109.5 no
N3 C3 H3B . . 109.5 no
N3 C3 H3C . . 109.5 no
O4 C4 N3 . . 119.71(17) no
O4 C4 C5 . . 124.62(17) no
N3 C4 C5 . . 115.68(15) no
C4 O4 C41 . . 111.7(17) no
N5 C5 C6 . . 127.10(17) no
N5 C5 C4 . . 113.99(16) no
C6 C5 C4 . . 118.89(16) no
O5 N5 C5 . . 117.98(16) no
N5 O5 K1 . 1_456 127.96(11) no
N6 C6 N1 . . 118.02(16) no
N6 C6 C5 . . 119.90(16) no
N1 C6 C5 . . 122.06(16) no
C6 N6 H6A . . 120.0 no
C6 N6 H6B . . 120.0 no
H6A N6 H6B . . 120.0 no
K1 O1 H1A . . 103.0 no
K1 O1 H1B . . 97.0 no
H1A O1 H1B . . 110.0 no
O4 C41 H41A . . 109.5 no
O4 C41 H41B . . 109.5 no
H41A C41 H41B . . 109.5 no
O4 C41 H41C . . 109.5 no
H41A C41 H41C . . 109.5 no
H41B C41 H41C . . 109.5 no

loop_
_geom_bond_atom_site_label_1
_geom_bond_atom_site_label_2
_geom_bond_site_symmetry_2
_geom_bond_distance
_geom_bond_publ_flag
K1 O23 . 2.617(2) y
K1 O22 2_765 2.632(2) y
K1 O21 2_755 2.747(2) y
K1 O5 1_654 2.769(2) y
K1 O1 . 2.772(2) y
K1 O21 1_655 2.850(2) y
N1 C2 . 1.327(2) y
C2 N3 . 1.381(2) y
N3 C4 . 1.403(2) y
C4 C5 . 1.444(3) y
C5 C6 . 1.439(3) y
C6 N1 . 1.344(2) y
C2 N21 . 1.333(2) y
N3 C3 . 1.471(2) y
C4 O4 . 1.224(2) y
C5 N5 . 1.351(2) y
N5 O5 . 1.280(2) y
C6 N6 . 1.317(2) y
N21 C21 . 1.458(2) y
C21 C22 . 1.527(3) y
C22 O21 . 1.232(2) y
C22 N22 . 1.329(2) y
N22 C23 . 1.453(2) y
C23 C24 . 1.531(3) y
C24 O22 . 1.250(2) y
C24 O23 . 1.247(2) y
O4 C41 . 1.41(4) y
N21 H21 . .8800 no
C21 H21A . .9900 no
C21 H21B . .9900 no
N22 H22 . .8800 no
C23 H23A . .9900 no
C23 H23B . .9900 no
C3 H3A . .9800 no
C3 H3B . .9800 no
C3 H3C . .9800 no
N6 H6A . .8800 no
N6 H6B . .8800 no
O1 H1A . .820 no
O1 H1B . .820 no
C41 H41A . .9800 no
C41 H41B . .9800 no
C41 H41C . .9800 no

loop_
_geom_hbond_atom_site_label_D
_geom_hbond_atom_site_label_H
_geom_hbond_atom_site_label_A
_geom_hbond_site_symmetry_A
_geom_hbond_distance_DH
_geom_hbond_distance_HA
_geom_hbond_distance_DA
_geom_hbond_angle_DHA
_geom_hbond_publ_flag
O1 H1A O22 1_655 .82 1.93 2.742(2) 170 y
O1 H1B O23 2_855 .82 1.89 2.687(2) 164 y
N6 H6A O4 1_545 .88 1.99 2.820(2) 156 y
N6 H6B O5 . .88 1.96 2.614(2) 130 y
N21 H21 O1 2_765 .88 1.92 2.715(2) 150 y

loop_
_geom_torsion_atom_site_label_1
_geom_torsion_atom_site_label_2
_geom_torsion_atom_site_label_3
_geom_torsion_atom_site_label_4
_geom_torsion_site_symmetry_1
_geom_torsion_site_symmetry_4
_geom_torsion
_geom_torsion_publ_flag
C6 N1 C2 N21 . . 175.58(16) no
C6 N1 C2 N3 . . -4.2(3) no
N1 C2 N21 C21 . . -2.2(3) no
N3 C2 N21 C21 . . 177.61(15) no
C2 N21 C21 C22 . . -86.2(2) y
N21 C21 C22 O21 . . -166.52(16) no
N21 C21 C22 N22 . . 15.1(2) y
N22 C22 O21 K1 . 2_755 41.0(4) no
C21 C22 O21 K1 . 2_755 -137.2(2) no
N22 C22 O21 K1 . 1_455 -117.89(17) no
C21 C22 O21 K1 . 1_455 63.88(19) no
O21 C22 N22 C23 . . 5.9(3) no
C21 C22 N22 C23 . . -175.9(2) y
C22 N22 C23 C24 . . 82.8(2) y
N22 C23 C24 O22 . . -5.3(3) y
N22 C23 C24 O23 . . 175.4(2) y
O23 C24 O22 K1 . 2_765 -98.6(2) no
C23 C24 O22 K1 . 2_765 82.3(2) no
O22 C24 O23 K1 . . 25.9(3) no
C23 C24 O23 K1 . . -154.94(14) no
O22 K1 O23 C24 2_765 . 24.3(2) no
O21 K1 O23 C24 2_755 . -145.9(2) no
O5 K1 O23 C24 1_654 . -70.6(2) no
O1 K1 O23 C24 . . 151.31(17) no
O21 K1 O23 C24 1_655 . 121.7(2) no
K1 K1 O23 C24 2_855 . 168.0(2) no
N1 C2 N3 C4 . . 4.5(3) no
N21 C2 N3 C4 . . -175.33(15) no
N1 C2 N3 C3 . . -177.47(17) no
N21 C2 N3 C3 . . 2.7(2) no
C2 N3 C4 O4 . . 178.40(17) no
C3 N3 C4 O4 . . .3(3) no
C2 N3 C4 C5 . . -1.3(2) no
C3 N3 C4 C5 . . -179.45(15) no
N3 C4 O4 C41 . . -12.3(18) no
C5 C4 O4 C41 . . 167.4(18) no
O4 C4 C5 N5 . . -2.7(3) no
N3 C4 C5 N5 . . 177.07(15) no
O4 C4 C5 C6 . . 178.78(18) no
N3 C4 C5 C6 . . -1.5(2) no
C6 C5 N5 O5 . . -3.6(3) no
C4 C5 N5 O5 . . 177.94(15) no
C5 N5 O5 K1 . 1_456 -176.56(12) no
C2 N1 C6 N6 . . -177.56(16) no
C2 N1 C6 C5 . . 1.0(3) no
N5 C5 C6 N6 . . 2.0(3) no
C4 C5 C6 N6 . . -179.69(16) no
N5 C5 C6 N1 . . -176.60(17) no
C4 C5 C6 N1 . . 1.8(3) no
